data_4328582
loop_
_publ_author_name
'El\.zbieta Nojman'
'Anna Berlicka'
'Ludmi\/la Szterenberg'
'Lechos\/law Latos-Gra\.zy\'nski'

_publ_contact_author_email lechoslaw.latos-grazynski@chem.uni.wroc.pl
_publ_section_title
;
 Nickel(II) and Palladium(II) Thiaethyneporphyrins. Intramolecular
 Metal(II)-\h2-CC Interaction inside a Porphyrinoid Frame
;
_journal_name_full 'Inorganic Chemistry'
_journal_page_first 3247
_journal_page_last 3260
_journal_paper_doi 10.1021/ic2027175
_journal_volume 51
_journal_year 2012
_chemical_formula_moiety 'C44 H32 N2 S'
_chemical_formula_sum 'C44 H32 N2 S'
_chemical_formula_weight 620.78
_chemical_name_systematic 3,18-diphenyl-8,13-ditolyl-20-thiaethyneporphyrin
_space_group_IT_number 14
_symmetry_cell_setting monoclinic
_symmetry_space_group_name_Hall '-P 2ybc'
_symmetry_space_group_name_H-M 'P 1 21/c 1'
_atom_sites_solution_hydrogens geom
_atom_sites_solution_primary direct
_atom_sites_solution_secondary difmap
_audit_creation_method SHELXL-97
_cell_angle_alpha 90.00
_cell_angle_beta 95.155(2)
_cell_angle_gamma 90.00
_cell_formula_units_Z 4
_cell_length_a 13.7800(3)
_cell_length_b 8.2440(2)
_cell_length_c 28.0630(5)
_cell_measurement_reflns_used 56001
_cell_measurement_temperature 100(2)
_cell_measurement_theta_max 38.55
_cell_measurement_theta_min 0
_cell_volume 3175.13(12)
_computing_structure_refinement 'SHELXL-97 (Sheldrick, 1997)'
_computing_structure_solution 'SHELXS-97 (Sheldrick, 1990)'
_diffrn_ambient_temperature 100(2)
_diffrn_measured_fraction_theta_full 0.978
_diffrn_measured_fraction_theta_max 0.978
_diffrn_measurement_device_type 'GONIOMETER OXFORD DIFFRACTION KM4 XCALIBUR2'
_diffrn_measurement_method \w
_diffrn_radiation_monochromator graphite
_diffrn_radiation_source 'fine-focus sealed tube'
_diffrn_radiation_type MoK\a
_diffrn_radiation_wavelength 0.71073
_diffrn_reflns_av_R_equivalents 0.0872
_diffrn_reflns_av_sigmaI/netI 0.1426
_diffrn_reflns_limit_h_max 24
_diffrn_reflns_limit_h_min -23
_diffrn_reflns_limit_k_max 14
_diffrn_reflns_limit_k_min -14
_diffrn_reflns_limit_l_max 49
_diffrn_reflns_limit_l_min -42
_diffrn_reflns_number 54497
_diffrn_reflns_theta_full 38.55
_diffrn_reflns_theta_max 38.55
_diffrn_reflns_theta_min 4.22
_exptl_absorpt_coefficient_mu 0.138
_exptl_absorpt_correction_type none
_exptl_crystal_colour brown
_exptl_crystal_density_diffrn 1.299
_exptl_crystal_description plate
_exptl_crystal_F_000 1304
_exptl_crystal_size_max 0.44
_exptl_crystal_size_mid 0.28
_exptl_crystal_size_min 0.05
_refine_diff_density_max 0.838
_refine_diff_density_min -0.468
_refine_diff_density_rms 0.079
_refine_ls_extinction_method none
_refine_ls_goodness_of_fit_ref 1.000
_refine_ls_hydrogen_treatment mixed
_refine_ls_matrix_type full
_refine_ls_number_parameters 434
_refine_ls_number_reflns 17549
_refine_ls_number_restraints 72
_refine_ls_restrained_S_all 0.998
_refine_ls_R_factor_all 0.1462
_refine_ls_R_factor_gt 0.0642
_refine_ls_shift/su_max 0.001
_refine_ls_shift/su_mean 0.000
_refine_ls_structure_factor_coef Fsqd
_refine_ls_weighting_details 'calc w=1/[\s^2^(Fo^2^)+(0.0392P)^2^+0.0000P] where P=(Fo^2^+2Fc^2^)/3'
_refine_ls_weighting_scheme calc
_refine_ls_wR_factor_gt 0.1190
_refine_ls_wR_factor_ref 0.1303
_reflns_number_gt 8042
_reflns_number_total 17549
_reflns_threshold_expression >2sigma(I)
_cod_data_source_file ic2027175_si_002_2.cif
_cod_data_source_block noje
_cod_database_code 4328582

loop_
_publ_contact_author
Lechoslaw
Latos-Grazynski

loop_
_symmetry_equiv_pos_as_xyz
'x, y, z'
'-x, y+1/2, -z+1/2'
'-x, -y, -z'
'x, -y-1/2, z-1/2'

loop_
_atom_site_label
_atom_site_type_symbol
_atom_site_fract_x
_atom_site_fract_y
_atom_site_fract_z
_atom_site_U_iso_or_equiv
_atom_site_adp_type
_atom_site_occupancy
_atom_site_symmetry_multiplicity
_atom_site_calc_flag
_atom_site_refinement_flags
S20 S 0.49706(2) 0.24404(4) 0.031099(11) 0.02126(7) Uani 1 1 d .
N21 N 0.32507(8) 0.35952(14) -0.01932(4) 0.0190(2) Uani 1 1 d .
N19 N 0.60309(8) 0.16333(14) -0.04554(4) 0.0184(2) Uani 1 1 d .
C7 C 0.68033(9) 0.12424(16) -0.01292(4) 0.0184(2) Uani 1 1 d .
C3 C 0.52761(9) 0.08570(16) -0.12404(4) 0.0181(2) Uani 1 1 d .
C80 C 0.79178(9) 0.17050(16) 0.06039(4) 0.0183(2) Uani 1 1 d .
C81 C 0.80564(9) 0.12040(17) 0.10822(4) 0.0207(3) Uani 1 1 d .
H81 H 0.7507 0.0943 0.1249 0.025 Uiso 1 1 calc R
C14 C 0.29018(9) 0.39846(16) 0.02419(4) 0.0183(2) Uani 1 1 d .
C2 C 0.44015(9) 0.15869(16) -0.11575(4) 0.0197(3) Uani 1 1 d .
C4 C 0.60487(9) 0.07623(15) -0.08711(4) 0.0175(2) Uani 1 1 d .
C1 C 0.36138(9) 0.22250(16) -0.10872(4) 0.0197(3) Uani 1 1 d .
C130 C 0.30550(9) 0.48451(16) 0.10992(4) 0.0193(3) Uani 1 1 d .
C18 C 0.27231(9) 0.29094(16) -0.10179(4) 0.0187(3) Uani 1 1 d .
C180 C 0.20069(9) 0.32014(17) -0.14365(4) 0.0193(3) Uani 1 1 d U
C17 C 0.25139(9) 0.34072(16) -0.05484(4) 0.0189(2) Uani 1 1 d .
C13 C 0.35036(9) 0.41769(16) 0.06773(4) 0.0186(2) Uani 1 1 d .
C30 C 0.54077(9) 0.01049(16) -0.17104(4) 0.0190(2) Uani 1 1 d .
C9 C 0.61668(9) 0.25616(16) 0.05704(4) 0.0178(2) Uani 1 1 d .
C10 C 0.61536(9) 0.34766(16) 0.09989(4) 0.0203(3) Uani 1 1 d .
H10 H 0.6722 0.3652 0.1210 0.024 Uiso 1 1 calc R
C5 C 0.68878(9) -0.02237(16) -0.08096(4) 0.0196(3) Uani 1 1 d .
H5 H 0.7100 -0.0961 -0.1039 0.024 Uiso 1 1 calc R
C131 C 0.32756(9) 0.41562(16) 0.15537(4) 0.0201(3) Uani 1 1 d .
H131 H 0.3705 0.3255 0.1590 0.024 Uiso 1 1 calc R
C11 C 0.52571(9) 0.40909(16) 0.10852(4) 0.0200(3) Uani 1 1 d .
H11 H 0.5159 0.4721 0.1360 0.024 Uiso 1 1 calc R
C8 C 0.69338(9) 0.18514(16) 0.03486(4) 0.0179(2) Uani 1 1 d .
C12 C 0.44923(9) 0.37083(16) 0.07311(4) 0.0189(2) Uani 1 1 d .
C83 C 0.98141(9) 0.14460(18) 0.10850(5) 0.0234(3) Uani 1 1 d .
C16 C 0.16405(9) 0.36766(17) -0.03339(4) 0.0216(3) Uani 1 1 d .
H16 H 0.1001 0.3629 -0.0490 0.026 Uiso 1 1 calc R
C135 C 0.23951(9) 0.61281(17) 0.10607(4) 0.0206(3) Uani 1 1 d .
H135 H 0.2225 0.6603 0.0756 0.025 Uiso 1 1 calc R
C6 C 0.73478(9) 0.00653(16) -0.03601(4) 0.0195(3) Uani 1 1 d .
H6 H 0.7931 -0.0439 -0.0228 0.023 Uiso 1 1 calc R
C85 C 0.87507(9) 0.20513(17) 0.03719(4) 0.0215(3) Uani 1 1 d .
H85 H 0.8680 0.2390 0.0047 0.026 Uiso 1 1 calc R
C134 C 0.19812(9) 0.67266(17) 0.14580(4) 0.0226(3) Uani 1 1 d .
H134 H 0.1523 0.7589 0.1420 0.027 Uiso 1 1 calc R
C133 C 0.22271(9) 0.60812(17) 0.19134(4) 0.0227(3) Uani 1 1 d .
C82 C 0.89870(9) 0.10843(17) 0.13155(4) 0.0228(3) Uani 1 1 d .
H82 H 0.9061 0.0747 0.1640 0.027 Uiso 1 1 calc R
C132 C 0.28726(9) 0.47781(17) 0.19515(4) 0.0228(3) Uani 1 1 d .
H132 H 0.3041 0.4304 0.2256 0.027 Uiso 1 1 calc R
C35 C 0.62954(10) 0.02041(17) -0.19106(4) 0.0221(3) Uani 1 1 d .
H35 H 0.6821 0.0784 -0.1748 0.027 Uiso 1 1 calc R
C15 C 0.18804(9) 0.40216(16) 0.01447(4) 0.0202(3) Uani 1 1 d .
H15 H 0.1428 0.4248 0.0372 0.024 Uiso 1 1 calc R
C181 C 0.20273(9) 0.22731(17) -0.18547(4) 0.0221(3) Uani 1 1 d U
H181 H 0.2486 0.1416 -0.1864 0.026 Uiso 1 1 calc R
C182 C 0.13885(10) 0.25883(19) -0.22544(4) 0.0259(3) Uani 1 1 d U
H182 H 0.1409 0.1943 -0.2534 0.031 Uiso 1 1 calc R
C31 C 0.46449(10) -0.07446(17) -0.19584(4) 0.0233(3) Uani 1 1 d .
H31 H 0.4032 -0.0811 -0.1830 0.028 Uiso 1 1 calc R
C84 C 0.96737(10) 0.19116(18) 0.06050(4) 0.0241(3) Uani 1 1 d .
H84 H 1.0225 0.2137 0.0435 0.029 Uiso 1 1 calc R
C34 C 0.64229(11) -0.05371(18) -0.23472(4) 0.0265(3) Uani 1 1 d .
H34 H 0.7032 -0.0458 -0.2480 0.032 Uiso 1 1 calc R
C183 C 0.07211(10) 0.3840(2) -0.22478(5) 0.0301(3) Uani 1 1 d U
H183 H 0.0283 0.4052 -0.2522 0.036 Uiso 1 1 calc R
C185 C 0.13353(10) 0.44803(18) -0.14391(5) 0.0254(3) Uani 1 1 d U
H185 H 0.1319 0.5146 -0.1164 0.030 Uiso 1 1 calc R
C32 C 0.47743(11) -0.14948(18) -0.23922(5) 0.0277(3) Uani 1 1 d .
H32 H 0.4253 -0.2083 -0.2556 0.033 Uiso 1 1 calc R
C184 C 0.06932(10) 0.4787(2) -0.18391(5) 0.0303(3) Uani 1 1 d U
H184 H 0.0234 0.5645 -0.1834 0.036 Uiso 1 1 calc R
C33 C 0.56653(11) -0.13865(18) -0.25877(5) 0.0285(3) Uani 1 1 d .
H33 H 0.5752 -0.1894 -0.2885 0.034 Uiso 1 1 calc R
C86 C 1.08224(10) 0.1346(2) 0.13371(5) 0.0336(4) Uani 1 1 d .
H86A H 1.0790 0.0859 0.1654 0.050 Uiso 1 1 calc R
H86B H 1.1100 0.2438 0.1373 0.050 Uiso 1 1 calc R
H86C H 1.1235 0.0675 0.1149 0.050 Uiso 1 1 calc R
C136 C 0.18550(11) 0.68366(19) 0.23530(5) 0.0306(3) Uani 1 1 d .
H13A H 0.1626 0.5981 0.2558 0.046 Uiso 1 1 calc R
H13B H 0.1316 0.7575 0.2256 0.046 Uiso 1 1 calc R
H13C H 0.2382 0.7443 0.2530 0.046 Uiso 1 1 calc R
H19 H 0.5626(10) 0.2412(18) -0.0420(5) 0.019(4) Uiso 1 1 d .
H21 H 0.3832(11) 0.3631(19) -0.0238(5) 0.029(4) Uiso 1 1 d .

loop_
_atom_site_aniso_label
_atom_site_aniso_U_11
_atom_site_aniso_U_22
_atom_site_aniso_U_33
_atom_site_aniso_U_23
_atom_site_aniso_U_13
_atom_site_aniso_U_12
S20 0.01702(14) 0.03097(19) 0.01587(13) -0.00459(13) 0.00202(10) 0.00144(13)
N21 0.0152(5) 0.0269(6) 0.0150(5) -0.0001(4) 0.0025(4) 0.0006(4)
N19 0.0178(5) 0.0231(6) 0.0145(5) 0.0002(4) 0.0031(4) 0.0034(4)
C7 0.0168(6) 0.0227(7) 0.0159(5) 0.0024(5) 0.0024(4) -0.0013(5)
C3 0.0192(6) 0.0200(7) 0.0153(5) 0.0004(5) 0.0032(4) -0.0005(5)
C80 0.0196(6) 0.0196(7) 0.0160(5) 0.0006(5) 0.0028(4) 0.0003(5)
C81 0.0182(6) 0.0275(8) 0.0169(6) 0.0018(5) 0.0043(5) -0.0001(5)
C14 0.0203(6) 0.0192(7) 0.0158(5) 0.0001(5) 0.0043(5) -0.0005(5)
C2 0.0229(7) 0.0233(7) 0.0127(5) -0.0008(5) 0.0011(4) -0.0027(5)
C4 0.0184(6) 0.0193(7) 0.0155(5) 0.0005(5) 0.0055(4) -0.0010(5)
C1 0.0226(6) 0.0228(7) 0.0135(5) 0.0003(5) 0.0004(4) -0.0032(5)
C130 0.0199(6) 0.0221(7) 0.0165(5) -0.0013(5) 0.0039(5) -0.0028(5)
C18 0.0190(6) 0.0205(7) 0.0166(5) -0.0003(5) 0.0013(4) -0.0006(5)
C180 0.0173(6) 0.0249(7) 0.0158(5) 0.0018(5) 0.0016(4) -0.0026(5)
C17 0.0180(6) 0.0209(7) 0.0177(6) 0.0006(5) 0.0005(5) 0.0001(5)
C13 0.0209(6) 0.0205(7) 0.0148(5) -0.0001(5) 0.0037(5) -0.0006(5)
C30 0.0219(6) 0.0194(7) 0.0156(5) 0.0009(5) 0.0014(5) 0.0018(5)
C9 0.0171(6) 0.0216(7) 0.0144(5) 0.0022(5) -0.0002(4) -0.0007(5)
C10 0.0199(6) 0.0234(7) 0.0173(6) 0.0000(5) 0.0008(5) -0.0033(5)
C5 0.0197(6) 0.0218(7) 0.0177(6) -0.0005(5) 0.0043(5) 0.0001(5)
C131 0.0192(6) 0.0226(7) 0.0186(6) -0.0003(5) 0.0029(5) 0.0002(5)
C11 0.0210(6) 0.0233(7) 0.0162(5) -0.0021(5) 0.0032(5) -0.0020(5)
C8 0.0181(6) 0.0207(7) 0.0150(5) 0.0013(5) 0.0022(4) -0.0022(5)
C12 0.0206(6) 0.0218(7) 0.0148(5) -0.0003(5) 0.0042(4) 0.0000(5)
C83 0.0184(6) 0.0300(8) 0.0216(6) -0.0022(5) 0.0008(5) 0.0025(5)
C16 0.0171(6) 0.0265(8) 0.0210(6) -0.0007(5) 0.0009(5) 0.0007(5)
C135 0.0207(6) 0.0243(7) 0.0170(6) 0.0002(5) 0.0026(5) -0.0003(5)
C6 0.0179(6) 0.0213(7) 0.0196(6) 0.0005(5) 0.0035(5) 0.0000(5)
C85 0.0210(6) 0.0274(8) 0.0163(6) 0.0016(5) 0.0030(5) -0.0022(5)
C134 0.0212(7) 0.0233(7) 0.0241(6) -0.0021(5) 0.0067(5) 0.0011(5)
C133 0.0223(7) 0.0269(8) 0.0199(6) -0.0041(5) 0.0081(5) -0.0051(5)
C82 0.0229(7) 0.0314(8) 0.0139(5) 0.0020(5) 0.0002(5) 0.0019(5)
C132 0.0246(7) 0.0285(8) 0.0157(6) -0.0001(5) 0.0035(5) -0.0030(5)
C35 0.0249(7) 0.0232(7) 0.0187(6) 0.0007(5) 0.0041(5) 0.0002(5)
C15 0.0177(6) 0.0240(7) 0.0195(6) -0.0011(5) 0.0050(5) 0.0001(5)
C181 0.0210(6) 0.0269(8) 0.0186(6) 0.0001(5) 0.0036(5) -0.0005(5)
C182 0.0244(7) 0.0369(9) 0.0165(6) -0.0021(6) 0.0015(5) -0.0022(6)
C31 0.0228(7) 0.0267(8) 0.0202(6) -0.0016(5) 0.0014(5) 0.0020(5)
C84 0.0199(7) 0.0326(8) 0.0205(6) 0.0007(5) 0.0049(5) -0.0032(5)
C34 0.0322(8) 0.0289(8) 0.0197(6) 0.0014(5) 0.0098(5) 0.0057(6)
C183 0.0228(7) 0.0481(10) 0.0187(6) 0.0020(6) -0.0022(5) 0.0015(6)
C185 0.0243(7) 0.0321(8) 0.0194(6) -0.0014(5) 0.0002(5) 0.0045(6)
C32 0.0326(8) 0.0284(8) 0.0211(6) -0.0042(6) -0.0042(5) -0.0002(6)
C184 0.0243(7) 0.0411(10) 0.0248(7) 0.0016(6) -0.0012(5) 0.0094(6)
C33 0.0401(9) 0.0284(8) 0.0169(6) -0.0034(5) 0.0020(6) 0.0064(6)
C86 0.0211(7) 0.0526(11) 0.0268(7) 0.0002(7) -0.0002(6) 0.0035(7)
C136 0.0323(8) 0.0363(9) 0.0252(7) -0.0060(6) 0.0127(6) -0.0013(6)

loop_
_atom_type_symbol
_atom_type_description
_atom_type_scat_dispersion_real
_atom_type_scat_dispersion_imag
_atom_type_scat_source
C C 0.0033 0.0016 'International Tables Vol C Tables 4.2.6.8 and 6.1.1.4'
H H 0.0000 0.0000 'International Tables Vol C Tables 4.2.6.8 and 6.1.1.4'
N N 0.0061 0.0033 'International Tables Vol C Tables 4.2.6.8 and 6.1.1.4'
S S 0.1246 0.1234 'International Tables Vol C Tables 4.2.6.8 and 6.1.1.4'

loop_
_geom_angle_atom_site_label_1
_geom_angle_atom_site_label_2
_geom_angle_atom_site_label_3
_geom_angle
C9 S20 C12 94.81(6)
C17 N21 C14 111.98(11)
C17 N21 H21 124.3(10)
C14 N21 H21 123.0(10)
C4 N19 C7 111.76(11)
C4 N19 H19 123.4(9)
C7 N19 H19 124.4(9)
N19 C7 C6 105.37(10)
N19 C7 C8 124.48(11)
C6 C7 C8 129.97(12)
C2 C3 C4 120.53(11)
C2 C3 C30 120.57(11)
C4 C3 C30 118.86(11)
C85 C80 C81 117.34(11)
C85 C80 C8 120.80(10)
C81 C80 C8 121.86(11)
C82 C81 C80 120.85(11)
C82 C81 H81 119.6
C80 C81 H81 119.6
N21 C14 C15 104.66(10)
N21 C14 C13 124.03(11)
C15 C14 C13 131.20(11)
C1 C2 C3 179.20(15)
N19 C4 C5 105.94(11)
N19 C4 C3 121.49(11)
C5 C4 C3 132.33(11)
C2 C1 C18 178.46(14)
C135 C130 C131 117.65(11)
C135 C130 C13 122.27(11)
C131 C130 C13 120.06(12)
C1 C18 C17 120.08(11)
C1 C18 C180 119.41(11)
C17 C18 C180 120.44(11)
C185 C180 C181 117.92(11)
C185 C180 C18 121.17(11)
C181 C180 C18 120.76(12)
N21 C17 C16 106.11(10)
N21 C17 C18 120.35(11)
C16 C17 C18 133.38(11)
C12 C13 C14 122.96(11)
C12 C13 C130 118.81(11)
C14 C13 C130 118.19(11)
C35 C30 C31 118.52(11)
C35 C30 C3 121.05(11)
C31 C30 C3 120.42(11)
C8 C9 C10 131.66(11)
C8 C9 S20 120.86(9)
C10 C9 S20 107.47(9)
C11 C10 C9 115.09(11)
C11 C10 H10 122.5
C9 C10 H10 122.5
C6 C5 C4 108.43(11)
C6 C5 H5 125.8
C4 C5 H5 125.8
C132 C131 C130 120.75(12)
C132 C131 H131 119.6
C130 C131 H131 119.6
C10 C11 C12 114.65(11)
C10 C11 H11 122.7
C12 C11 H11 122.7
C9 C8 C7 121.82(11)
C9 C8 C80 120.90(10)
C7 C8 C80 117.28(11)
C13 C12 C11 131.59(11)
C13 C12 S20 120.69(9)
C11 C12 S20 107.71(9)
C82 C83 C84 117.29(12)
C82 C83 C86 122.01(12)
C84 C83 C86 120.71(12)
C15 C16 C17 107.93(11)
C15 C16 H16 126.0
C17 C16 H16 126.0
C134 C135 C130 121.35(12)
C134 C135 H135 119.3
C130 C135 H135 119.3
C5 C6 C7 108.49(11)
C5 C6 H6 125.8
C7 C6 H6 125.8
C84 C85 C80 121.42(11)
C84 C85 H85 119.3
C80 C85 H85 119.3
C135 C134 C133 121.06(13)
C135 C134 H134 119.5
C133 C134 H134 119.5
C132 C133 C134 117.68(11)
C132 C133 C136 121.08(12)
C134 C133 C136 121.14(13)
C81 C82 C83 121.67(11)
C81 C82 H82 119.2
C83 C82 H82 119.2
C131 C132 C133 121.45(12)
C131 C132 H132 119.3
C133 C132 H132 119.3
C30 C35 C34 120.86(13)
C30 C35 H35 119.6
C34 C35 H35 119.6
C16 C15 C14 109.32(11)
C16 C15 H15 125.3
C14 C15 H15 125.3
C182 C181 C180 121.01(13)
C182 C181 H181 119.5
C180 C181 H181 119.5
C183 C182 C181 120.23(13)
C183 C182 H182 119.9
C181 C182 H182 119.9
C32 C31 C30 120.62(12)
C32 C31 H31 119.7
C30 C31 H31 119.7
C85 C84 C83 121.41(12)
C85 C84 H84 119.3
C83 C84 H84 119.3
C33 C34 C35 120.13(13)
C33 C34 H34 119.9
C35 C34 H34 119.9
C182 C183 C184 119.82(13)
C182 C183 H183 120.1
C184 C183 H183 120.1
C184 C185 C180 120.88(13)
C184 C185 H185 119.6
C180 C185 H185 119.6
C31 C32 C33 120.22(13)
C31 C32 H32 119.9
C33 C32 H32 119.9
C185 C184 C183 120.11(14)
C185 C184 H184 119.9
C183 C184 H184 119.9
C34 C33 C32 119.64(12)
C34 C33 H33 120.2
C32 C33 H33 120.2
C83 C86 H86A 109.5
C83 C86 H86B 109.5
H86A C86 H86B 109.5
C83 C86 H86C 109.5
H86A C86 H86C 109.5
H86B C86 H86C 109.5
C133 C136 H13A 109.5
C133 C136 H13B 109.5
H13A C136 H13B 109.5
C133 C136 H13C 109.5
H13A C136 H13C 109.5
H13B C136 H13C 109.5

loop_
_geom_bond_atom_site_label_1
_geom_bond_atom_site_label_2
_geom_bond_distance
S20 C9 1.7439(12)
S20 C12 1.7482(12)
N21 C17 1.3661(16)
N21 C14 1.3895(15)
N21 H21 0.822(15)
N19 C4 1.3718(15)
N19 C7 1.3784(16)
N19 H19 0.862(14)
C7 C6 1.4185(17)
C7 C8 1.4279(17)
C3 C2 1.3853(18)
C3 C4 1.4196(17)
C3 C30 1.4834(16)
C80 C85 1.3990(17)
C80 C81 1.4009(17)
C80 C8 1.4804(17)
C81 C82 1.3900(17)
C81 H81 0.9500
C14 C15 1.4097(17)
C14 C13 1.4227(17)
C2 C1 1.2379(18)
C4 C5 1.4112(17)
C1 C18 1.3804(18)
C130 C135 1.3927(18)
C130 C131 1.4045(17)
C130 C13 1.4895(16)
C18 C17 1.4337(16)
C18 C180 1.4845(17)
C180 C185 1.4024(19)
C180 C181 1.4035(17)
C17 C16 1.4108(17)
C13 C12 1.4111(17)
C30 C35 1.3937(17)
C30 C31 1.3957(18)
C9 C8 1.4020(17)
C9 C10 1.4211(17)
C10 C11 1.3766(18)
C10 H10 0.9500
C5 C6 1.3807(17)
C5 H5 0.9500
C131 C132 1.3887(17)
C131 H131 0.9500
C11 C12 1.4177(17)
C11 H11 0.9500
C83 C82 1.3924(18)
C83 C84 1.3972(18)
C83 C86 1.5037(18)
C16 C15 1.3835(17)
C16 H16 0.9500
C135 C134 1.3879(17)
C135 H135 0.9500
C6 H6 0.9500
C85 C84 1.3819(18)
C85 H85 0.9500
C134 C133 1.3976(18)
C134 H134 0.9500
C133 C132 1.3927(19)
C133 C136 1.5120(17)
C82 H82 0.9500
C132 H132 0.9500
C35 C34 1.3942(17)
C35 H35 0.9500
C15 H15 0.9500
C181 C182 1.3867(18)
C181 H181 0.9500
C182 C183 1.383(2)
C182 H182 0.9500
C31 C32 1.3913(18)
C31 H31 0.9500
C84 H84 0.9500
C34 C33 1.382(2)
C34 H34 0.9500
C183 C184 1.391(2)
C183 H183 0.9500
C185 C184 1.3886(18)
C185 H185 0.9500
C32 C33 1.392(2)
C32 H32 0.9500
C184 H184 0.9500
C33 H33 0.9500
C86 H86A 0.9800
C86 H86B 0.9800
C86 H86C 0.9800
C136 H13A 0.9800
C136 H13B 0.9800
C136 H13C 0.9800
